data_7248467
loop_
_publ_author_name
'Paska, Bart\/lomiej'
'Cichowicz, Grzegorz'
'Rzepi\'nski, Patryk'
'Cyra\'nski, Micha\/l Ksawery'
'Dobrzycki, \/Lukasz'
'Boese, Roland'

_publ_section_title
;
 Structural chemistry of decalins and perfluorodecalins
;
_journal_issue 19
_journal_name_full CrystEngComm
_journal_page_first 2474
_journal_page_last 2490
_journal_paper_doi 10.1039/D3CE01117H
_journal_volume 26
_journal_year 2024
_chemical_formula_sum 'C10 H18'
_chemical_formula_weight 138.24
_chemical_melting_point 229
_chemical_name_systematic 'cis-Decalin (LT form refined in monoclinic SG)'
_space_group_crystal_system monoclinic
_space_group_IT_number 15
_space_group_name_Hall '-I 2ya'
_space_group_name_H-M_alt 'I 1 2/a 1'
_atom_sites_solution_hydrogens geom
_audit_update_record
;
2023-11-05 deposited with the CCDC.	2024-02-20 downloaded from the CCDC.
;
_cell_angle_alpha 90
_cell_angle_beta 101.3588(18)
_cell_angle_gamma 90
_cell_formula_units_Z 8
_cell_length_a 11.9706(8)
_cell_length_b 8.2662(6)
_cell_length_c 17.9123(13)
_cell_measurement_reflns_used 5741
_cell_measurement_temperature 140.(2)
_cell_measurement_theta_max 25.3096
_cell_measurement_theta_min 2.7235
_cell_volume 1737.7(2)
_computing_cell_refinement 'SAINT V8.34A (Bruker AXS Inc., 2013)'
_computing_data_collection 'APEX2 V2014 (Bruker AXS Inc., 2014)'
_computing_data_reduction 'SAINT V8.34A (Bruker AXS Inc., 2013)'
_computing_publication_material 'APEX2 V2014 (Bruker AXS Inc., 2014)'
_computing_structure_refinement 'SHELXL-2014/7 (Sheldrick, 2014)'
_computing_structure_solution 'SHELXS-2014 (Sheldrick, 2014)'
_diffrn_ambient_temperature 140.(2)
_diffrn_detector_area_resol_mean 10.4167
_diffrn_measured_fraction_theta_full 0.984
_diffrn_measured_fraction_theta_max 0.984
_diffrn_measurement_device_type 'Bruker D8 VENTURE'
_diffrn_measurement_method '/p scans'
_diffrn_radiation_monochromator TRIUMPH
_diffrn_radiation_type MoK\a
_diffrn_radiation_wavelength 0.71073
_diffrn_reflns_av_R_equivalents 0.0336
_diffrn_reflns_av_unetI/netI 0.0133
_diffrn_reflns_limit_h_max 14
_diffrn_reflns_limit_h_min -14
_diffrn_reflns_limit_k_max 9
_diffrn_reflns_limit_k_min -9
_diffrn_reflns_limit_l_max 21
_diffrn_reflns_limit_l_min -21
_diffrn_reflns_number 10181
_diffrn_reflns_theta_full 25.05
_diffrn_reflns_theta_max 25.05
_diffrn_reflns_theta_min 2.32
_diffrn_source 'fine focus sealed tube'
_exptl_absorpt_coefficient_mu 0.058
_exptl_absorpt_correction_T_max 0.98
_exptl_absorpt_correction_T_min 0.90
_exptl_absorpt_correction_type multi-scan
_exptl_absorpt_process_details 'SADABS V2014/5 (Bruker AXS Inc.)'
_exptl_crystal_colour colourless
_exptl_crystal_density_diffrn 1.057
_exptl_crystal_density_method 'not measured'
_exptl_crystal_description cylindrical
_exptl_crystal_F_000 624
_exptl_crystal_recrystallization_method 'From the Melt'
_exptl_crystal_size_max 0.600
_exptl_crystal_size_mid 0.400
_exptl_crystal_size_min 0.400
_refine_diff_density_max 0.208
_refine_diff_density_min -0.156
_refine_ls_extinction_method none
_refine_ls_goodness_of_fit_ref 1.089
_refine_ls_hydrogen_treatment constr
_refine_ls_matrix_type full
_refine_ls_number_parameters 91
_refine_ls_number_reflns 1522
_refine_ls_number_restraints 0
_refine_ls_restrained_S_all 1.089
_refine_ls_R_factor_all 0.0561
_refine_ls_R_factor_gt 0.0511
_refine_ls_shift/su_max 0.000
_refine_ls_shift/su_mean 0.000
_refine_ls_structure_factor_coef Fsqd
_refine_ls_weighting_details 'w=1/[\s^2^(Fo^2^)+(0.0360P)^2^+1.9058P] where P=(Fo^2^+2Fc^2^)/3'
_refine_ls_weighting_scheme calc
_refine_ls_wR_factor_gt 0.1157
_refine_ls_wR_factor_ref 0.1199
_reflns_number_gt 1371
_reflns_number_total 1522
_reflns_threshold_expression 'I > 2\s(I)'
_cod_data_source_file d3ce01117h2.cif
_cod_data_source_block c_Dec_k180K_140K_hu_mI
_cod_depositor_comments 'Adding full bibliography for 7248441--7248493.cif.'
_cod_database_code 7248467

loop_
_space_group_symop_operation_xyz
'x, y, z'
'-x+1/2, y, -z'
'x+1/2, y+1/2, z+1/2'
'-x+1, y+1/2, -z+1/2'
'-x, -y, -z'
'x-1/2, -y, z'
'-x+1/2, -y+1/2, -z+1/2'
'x, -y+1/2, z+1/2'

loop_
_atom_site_type_symbol
_atom_site_label
_atom_site_fract_x
_atom_site_fract_y
_atom_site_fract_z
_atom_site_U_iso_or_equiv
_atom_site_adp_type
_atom_site_calc_flag
_atom_site_refinement_flags_adp
_atom_site_refinement_flags_occupancy
_atom_site_refinement_flags_posn
_atom_site_occupancy
_atom_site_disorder_assembly
_atom_site_disorder_group
C C1 0.65549(12) 0.36445(19) 0.57872(8) 0.0272(4) Uani d . . . 1 . .
H H1 0.6444 0.347 0.5225 0.033 Uiso calc U . R 1 . .
C C2 0.73351(13) 0.2286(2) 0.61712(9) 0.0384(4) Uani d . . . 1 . .
H H2A 0.8071 0.2336 0.5999 0.046 Uiso calc U . R 1 . .
H H2B 0.7489 0.2447 0.673 0.046 Uiso calc U . R 1 . .
C C3 0.68012(17) 0.0629(2) 0.59842(12) 0.0501(5) Uani d . . . 1 . .
H H3A 0.7311 -0.0212 0.626 0.06 Uiso calc U . R 1 . .
H H3B 0.6716 0.0422 0.5431 0.06 Uiso calc U . R 1 . .
C C4 0.56360(16) 0.0515(2) 0.62068(11) 0.0461(5) Uani d . . . 1 . .
H H4A 0.5286 -0.0546 0.6046 0.055 Uiso calc U . R 1 . .
H H4B 0.573 0.0593 0.6767 0.055 Uiso calc U . R 1 . .
C C5 0.48596(14) 0.1857(2) 0.58368(10) 0.0375(4) Uani d . . . 1 . .
H H5A 0.4133 0.18 0.6021 0.045 Uiso calc U . R 1 . .
H H5B 0.4685 0.1681 0.5279 0.045 Uiso calc U . R 1 . .
C C6 0.53692(12) 0.35457(18) 0.59991(8) 0.0263(4) Uani d . . . 1 . .
H H6 0.4862 0.4315 0.5658 0.032 Uiso calc U . R 1 . .
C C7 0.54014(12) 0.4101(2) 0.68183(9) 0.0306(4) Uani d . . . 1 . .
H H7A 0.4619 0.4087 0.6922 0.037 Uiso calc U . R 1 . .
H H7B 0.587 0.3337 0.7175 0.037 Uiso calc U . R 1 . .
C C8 0.58939(14) 0.5797(2) 0.69560(10) 0.0412(4) Uani d . . . 1 . .
H H8A 0.5936 0.6098 0.7496 0.049 Uiso calc U . R 1 . .
H H8B 0.5386 0.6579 0.6635 0.049 Uiso calc U . R 1 . .
C C9 0.70835(14) 0.5884(2) 0.67672(10) 0.0423(5) Uani d . . . 1 . .
H H9A 0.7368 0.701 0.6831 0.051 Uiso calc U . R 1 . .
H H9B 0.7611 0.5189 0.7125 0.051 Uiso calc U . R 1 . .
C C10 0.70640(13) 0.5328(2) 0.59514(9) 0.0346(4) Uani d . . . 1 . .
H H10A 0.6615 0.611 0.5594 0.042 Uiso calc U . R 1 . .
H H10B 0.7852 0.5328 0.5858 0.042 Uiso calc U . R 1 . .

loop_
_atom_site_aniso_label
_atom_site_aniso_U_11
_atom_site_aniso_U_22
_atom_site_aniso_U_33
_atom_site_aniso_U_12
_atom_site_aniso_U_13
_atom_site_aniso_U_23
C1 0.0267(7) 0.0360(9) 0.0198(7) -0.0016(6) 0.0068(6) -0.0004(6)
C2 0.0281(8) 0.0562(11) 0.0335(9) 0.0105(8) 0.0123(7) 0.0050(8)
C3 0.0583(12) 0.0387(10) 0.0604(12) 0.0152(9) 0.0287(10) 0.0064(9)
C4 0.0585(11) 0.0311(9) 0.0551(12) -0.0024(8) 0.0267(9) 0.0037(8)
C5 0.0352(9) 0.0410(10) 0.0383(9) -0.0095(7) 0.0120(7) -0.0024(7)
C6 0.0209(7) 0.0315(8) 0.0260(8) 0.0006(6) 0.0032(6) 0.0037(6)
C7 0.0231(7) 0.0396(9) 0.0313(8) 0.0005(7) 0.0108(6) 0.0001(7)
C8 0.0389(9) 0.0468(11) 0.0419(10) -0.0060(8) 0.0177(8) -0.0128(8)
C9 0.0384(9) 0.0512(11) 0.0398(10) -0.0172(8) 0.0141(7) -0.0145(8)
C10 0.0292(8) 0.0465(10) 0.0301(8) -0.0098(7) 0.0107(6) -0.0010(7)

loop_
_atom_type_symbol
_atom_type_description
_atom_type_scat_dispersion_real
_atom_type_scat_dispersion_imag
_atom_type_scat_source
C C 0.0033 0.0016 'International Tables Vol C Tables 4.2.6.8 and 6.1.1.4'
H H 0.0000 0.0000 'International Tables Vol C Tables 4.2.6.8 and 6.1.1.4'

loop_
_geom_angle_atom_site_label_1
_geom_angle_atom_site_label_2
_geom_angle_atom_site_label_3
_geom_angle_site_symmetry_1
_geom_angle_site_symmetry_3
_geom_angle
_geom_angle_publ_flag
C10 C1 C2 . . 113.39(13) ?
C10 C1 C6 . . 110.69(12) ?
C2 C1 C6 . . 111.06(12) ?
C10 C1 H1 . . 107.1 ?
C2 C1 H1 . . 107.1 ?
C6 C1 H1 . . 107.1 ?
C3 C2 C1 . . 111.62(14) ?
C3 C2 H2A . . 109.3 ?
C1 C2 H2A . . 109.3 ?
C3 C2 H2B . . 109.3 ?
C1 C2 H2B . . 109.3 ?
H2A C2 H2B . . 108.0 ?
C2 C3 C4 . . 111.33(14) ?
C2 C3 H3A . . 109.4 ?
C4 C3 H3A . . 109.4 ?
C2 C3 H3B . . 109.4 ?
C4 C3 H3B . . 109.4 ?
H3A C3 H3B . . 108.0 ?
C5 C4 C3 . . 110.75(14) ?
C5 C4 H4A . . 109.5 ?
C3 C4 H4A . . 109.5 ?
C5 C4 H4B . . 109.5 ?
C3 C4 H4B . . 109.5 ?
H4A C4 H4B . . 108.1 ?
C4 C5 C6 . . 113.48(13) ?
C4 C5 H5A . . 108.9 ?
C6 C5 H5A . . 108.9 ?
C4 C5 H5B . . 108.9 ?
C6 C5 H5B . . 108.9 ?
H5A C5 H5B . . 107.7 ?
C5 C6 C7 . . 112.95(12) ?
C5 C6 C1 . . 110.72(12) ?
C7 C6 C1 . . 111.68(12) ?
C5 C6 H6 . . 107.0 ?
C7 C6 H6 . . 107.0 ?
C1 C6 H6 . . 107.0 ?
C8 C7 C6 . . 111.55(13) ?
C8 C7 H7A . . 109.3 ?
C6 C7 H7A . . 109.3 ?
C8 C7 H7B . . 109.3 ?
C6 C7 H7B . . 109.3 ?
H7A C7 H7B . . 108.0 ?
C7 C8 C9 . . 110.81(14) ?
C7 C8 H8A . . 109.5 ?
C9 C8 H8A . . 109.5 ?
C7 C8 H8B . . 109.5 ?
C9 C8 H8B . . 109.5 ?
H8A C8 H8B . . 108.1 ?
C10 C9 C8 . . 110.99(13) ?
C10 C9 H9A . . 109.4 ?
C8 C9 H9A . . 109.4 ?
C10 C9 H9B . . 109.4 ?
C8 C9 H9B . . 109.4 ?
H9A C9 H9B . . 108.0 ?
C1 C10 C9 . . 112.91(13) ?
C1 C10 H10A . . 109.0 ?
C9 C10 H10A . . 109.0 ?
C1 C10 H10B . . 109.0 ?
C9 C10 H10B . . 109.0 ?
H10A C10 H10B . . 107.8 ?

loop_
_geom_bond_atom_site_label_1
_geom_bond_atom_site_label_2
_geom_bond_site_symmetry_2
_geom_bond_distance
_geom_bond_publ_flag
C1 C10 . 1.524(2) ?
C1 C2 . 1.534(2) ?
C1 C6 . 1.5420(19) ?
C1 H1 . 1.0 ?
C2 C3 . 1.521(3) ?
C2 H2A . 0.99 ?
C2 H2B . 0.99 ?
C3 C4 . 1.527(3) ?
C3 H3A . 0.99 ?
C3 H3B . 0.99 ?
C4 C5 . 1.513(2) ?
C4 H4A . 0.99 ?
C4 H4B . 0.99 ?
C5 C6 . 1.528(2) ?
C5 H5A . 0.99 ?
C5 H5B . 0.99 ?
C6 C7 . 1.531(2) ?
C6 H6 . 1.0 ?
C7 C8 . 1.522(2) ?
C7 H7A . 0.99 ?
C7 H7B . 0.99 ?
C8 C9 . 1.529(2) ?
C8 H8A . 0.99 ?
C8 H8B . 0.99 ?
C9 C10 . 1.528(2) ?
C9 H9A . 0.99 ?
C9 H9B . 0.99 ?
C10 H10A . 0.99 ?
C10 H10B . 0.99 ?

loop_
_geom_torsion_atom_site_label_1
_geom_torsion_atom_site_label_2
_geom_torsion_atom_site_label_3
_geom_torsion_atom_site_label_4
_geom_torsion_site_symmetry_1
_geom_torsion_site_symmetry_2
_geom_torsion_site_symmetry_3
_geom_torsion_site_symmetry_4
_geom_torsion
_geom_torsion_publ_flag
C10 C1 C2 C3 . . . . -179.26(13) ?
C6 C1 C2 C3 . . . . 55.35(17) ?
C1 C2 C3 C4 . . . . -56.5(2) ?
C2 C3 C4 C5 . . . . 55.2(2) ?
C3 C4 C5 C6 . . . . -54.5(2) ?
C4 C5 C6 C7 . . . . -72.58(17) ?
C4 C5 C6 C1 . . . . 53.52(17) ?
C10 C1 C6 C5 . . . . -179.84(12) ?
C2 C1 C6 C5 . . . . -52.96(16) ?
C10 C1 C6 C7 . . . . -53.04(16) ?
C2 C1 C6 C7 . . . . 73.84(16) ?
C5 C6 C7 C8 . . . . -179.00(13) ?
C1 C6 C7 C8 . . . . 55.42(17) ?
C6 C7 C8 C9 . . . . -56.50(18) ?
C7 C8 C9 C10 . . . . 55.7(2) ?
C2 C1 C10 C9 . . . . -72.34(17) ?
C6 C1 C10 C9 . . . . 53.25(17) ?
C8 C9 C10 C1 . . . . -54.9(2) ?
